data_2217197
loop_
_publ_author_name
'B. Thimme Gowda'
'Sabine Foro'
'Ingrid Svoboda'
'Helmut Paulus'
'Hartmut Fuess'

_publ_section_title
;
 2-Chloro-<i>N</i>-(2,6-dimethylphenyl)acetamide
;
_journal_coeditor_code LW2052
_journal_issue 1
_journal_name_full 'Acta Crystallographica Section E'
_journal_page_first o286
_journal_page_last o286
_journal_paper_doi 10.1107/S160053680706624X
_journal_volume 64
_journal_year 2008
_chemical_formula_iupac 'C10 H12 Cl N O'
_chemical_formula_moiety 'C10 H12 Cl N O'
_chemical_formula_sum 'C10 H12 Cl N O'
_chemical_formula_weight 197.66
_chemical_name_systematic
;
2-Chloro-<i>N</i>-(2,6-dimethylphenyl)acetamide
;
_space_group_IT_number 14
_symmetry_cell_setting monoclinic
_symmetry_space_group_name_Hall '-P 2ybc'
_symmetry_space_group_name_H-M 'P 1 21/c 1'
_atom_sites_solution_hydrogens geom
_atom_sites_solution_primary direct
_atom_sites_solution_secondary difmap
_audit_creation_method SHELXL-97
_cell_angle_alpha 90.00
_cell_angle_beta 99.000(10)
_cell_angle_gamma 90.00
_cell_formula_units_Z 4
_cell_length_a 13.766(3)
_cell_length_b 8.911(2)
_cell_length_c 8.538(2)
_cell_measurement_reflns_used 40
_cell_measurement_temperature 300(2)
_cell_measurement_theta_max 20.9
_cell_measurement_theta_min 18.0
_cell_volume 1034.5(4)
_computing_cell_refinement 'STADI4 (Stoe & Cie, 1987)'
_computing_data_collection 'STADI4 (Stoe & Cie, 1987)'
_computing_data_reduction 'REDU4 (Stoe & Cie, 1987)'
_computing_molecular_graphics 'PLATON (Spek, 2003)'
_computing_publication_material 'SHELXL97 (Sheldrick, 1997)'
_computing_structure_refinement 'SHELXL97 (Sheldrick, 1997)'
_computing_structure_solution 'SHELXS97 (Sheldrick, 1997)'
_diffrn_ambient_temperature 300(2)
_diffrn_measured_fraction_theta_full 0.879
_diffrn_measured_fraction_theta_max 0.879
_diffrn_measurement_device_type 'Stoe Stadi-4 diffractometer'
_diffrn_measurement_method 'Profile fitted scans 2\q/\w=1/1'
_diffrn_radiation_monochromator graphite
_diffrn_radiation_source 'fine-focus sealed tube'
_diffrn_radiation_type MoK\a
_diffrn_radiation_wavelength 0.71073
_diffrn_reflns_av_R_equivalents 0.0145
_diffrn_reflns_av_sigmaI/netI 0.0143
_diffrn_reflns_limit_h_max 14
_diffrn_reflns_limit_h_min -14
_diffrn_reflns_limit_k_max 9
_diffrn_reflns_limit_k_min 0
_diffrn_reflns_limit_l_max 9
_diffrn_reflns_limit_l_min 0
_diffrn_reflns_number 1318
_diffrn_reflns_theta_full 22.48
_diffrn_reflns_theta_max 22.48
_diffrn_reflns_theta_min 2.73
_diffrn_standards_decay_% 2
_diffrn_standards_interval_time 200
_diffrn_standards_number 3
_exptl_absorpt_coefficient_mu 0.330
_exptl_absorpt_correction_T_max 0.968
_exptl_absorpt_correction_T_min 0.952
_exptl_absorpt_correction_type numerical
_exptl_absorpt_process_details '(North <i>et al.</i>,  1968)'
_exptl_crystal_colour Colourless
_exptl_crystal_density_diffrn 1.269
_exptl_crystal_density_method 'not measured'
_exptl_crystal_description Needle
_exptl_crystal_F_000 416
_exptl_crystal_size_max 0.50
_exptl_crystal_size_mid 0.15
_exptl_crystal_size_min 0.12
_refine_diff_density_max 0.181
_refine_diff_density_min -0.199
_refine_ls_extinction_method none
_refine_ls_goodness_of_fit_ref 1.101
_refine_ls_hydrogen_treatment mixed
_refine_ls_matrix_type full
_refine_ls_number_parameters 123
_refine_ls_number_reflns 1188
_refine_ls_number_restraints 0
_refine_ls_restrained_S_all 1.101
_refine_ls_R_factor_all 0.0431
_refine_ls_R_factor_gt 0.0371
_refine_ls_shift/su_max 0.000
_refine_ls_shift/su_mean 0.000
_refine_ls_structure_factor_coef Fsqd
_refine_ls_weighting_details 'calc w=1/[\s^2^(Fo^2^)+(0.0457P)^2^+0.4775P] where P=(Fo^2^+2Fc^2^)/3'
_refine_ls_weighting_scheme calc
_refine_ls_wR_factor_gt 0.0988
_refine_ls_wR_factor_ref 0.1037
_reflns_number_gt 1053
_reflns_number_total 1188
_reflns_threshold_expression >2sigma(I)
_cod_data_source_file lw2052.cif
_cod_data_source_block I
_cod_original_cell_volume 1034.4(4)
_cod_original_sg_symbol_H-M 'P 21/c'
_cod_database_code 2217197
_cod_database_fobs_code 2217197

loop_
_symmetry_equiv_pos_as_xyz
'x, y, z'
'-x, y+1/2, -z+1/2'
'-x, -y, -z'
'x, -y-1/2, z-1/2'

loop_
_atom_site_type_symbol
_atom_site_label
_atom_site_fract_x
_atom_site_fract_y
_atom_site_fract_z
_atom_site_U_iso_or_equiv
_atom_site_adp_type
_atom_site_calc_flag
_atom_site_refinement_flags
_atom_site_occupancy
Cl Cl1 0.57659(6) 0.28510(10) 0.14255(11) 0.0828(3) Uani d . 1
C C2 0.49079(17) 0.1523(3) 0.1922(3) 0.0513(6) Uani d . 1
H H2A 0.5164 0.0516 0.1845 0.062 Uiso calc R 1
H H2B 0.4798 0.1684 0.3005 0.062 Uiso calc R 1
C C3 0.39513(17) 0.1690(3) 0.0802(3) 0.0429(6) Uani d . 1
O O4 0.39022(12) 0.1400(2) -0.06122(19) 0.0558(5) Uani d . 1
N N5 0.31738(15) 0.2133(2) 0.1451(3) 0.0453(5) Uani d . 1
H H5N 0.327(2) 0.249(3) 0.240(4) 0.054 Uiso d . 1
C C6 0.22271(18) 0.2355(3) 0.0519(3) 0.0427(6) Uani d . 1
C C7 0.19078(19) 0.3809(3) 0.0168(3) 0.0523(6) Uani d . 1
C C8 0.0989(2) 0.3999(3) -0.0760(3) 0.0649(8) Uani d . 1
H H8 0.0753 0.4963 -0.1002 0.078 Uiso calc R 1
C C9 0.0431(2) 0.2789(4) -0.1320(4) 0.0708(9) Uani d . 1
H H9 -0.0176 0.2935 -0.1952 0.085 Uiso calc R 1
C C10 0.0758(2) 0.1364(4) -0.0957(3) 0.0646(8) Uani d . 1
H H10 0.0369 0.0552 -0.1342 0.077 Uiso calc R 1
C C11 0.16630(19) 0.1110(3) -0.0023(3) 0.0520(6) Uani d . 1
C C12 0.2526(2) 0.5139(3) 0.0770(4) 0.0811(9) Uani d . 1
H H12A 0.2218 0.6041 0.0322 0.097 Uiso calc R 1
H H12B 0.3166 0.5044 0.0468 0.097 Uiso calc R 1
H H12C 0.2588 0.5181 0.1905 0.097 Uiso calc R 1
C C13 0.2003(2) -0.0464(3) 0.0398(4) 0.0719(8) Uani d . 1
H H13A 0.2543 -0.0711 -0.0143 0.086 Uiso calc R 1
H H13B 0.1471 -0.1152 0.0083 0.086 Uiso calc R 1
H H13C 0.2211 -0.0536 0.1522 0.086 Uiso calc R 1

loop_
_atom_site_aniso_label
_atom_site_aniso_U_11
_atom_site_aniso_U_22
_atom_site_aniso_U_33
_atom_site_aniso_U_12
_atom_site_aniso_U_13
_atom_site_aniso_U_23
Cl1 0.0568(5) 0.1009(7) 0.0869(6) -0.0204(4) -0.0005(4) 0.0113(4)
C2 0.0438(13) 0.0629(16) 0.0463(13) 0.0064(12) 0.0042(11) 0.0048(11)
C3 0.0452(14) 0.0458(14) 0.0374(14) 0.0021(11) 0.0058(10) 0.0056(10)
O4 0.0506(10) 0.0790(13) 0.0375(10) 0.0091(9) 0.0060(7) -0.0012(8)
N5 0.0404(12) 0.0594(13) 0.0347(10) 0.0028(9) 0.0016(9) -0.0026(9)
C6 0.0374(14) 0.0539(15) 0.0372(11) 0.0012(11) 0.0073(11) 0.0023(10)
C7 0.0493(15) 0.0548(15) 0.0522(14) 0.0009(12) 0.0062(12) 0.0040(12)
C8 0.0547(17) 0.0666(18) 0.0711(17) 0.0146(14) 0.0022(14) 0.0140(15)
C9 0.0447(17) 0.094(2) 0.0687(18) 0.0043(16) -0.0070(15) 0.0096(16)
C10 0.0479(16) 0.076(2) 0.0657(17) -0.0097(14) -0.0029(14) -0.0065(14)
C11 0.0483(15) 0.0563(15) 0.0505(13) -0.0007(12) 0.0053(12) -0.0026(12)
C12 0.085(2) 0.0578(18) 0.096(2) -0.0039(16) -0.0008(18) 0.0036(16)
C13 0.0662(19) 0.0567(17) 0.091(2) -0.0056(14) 0.0051(16) -0.0014(15)

loop_
_atom_type_symbol
_atom_type_description
_atom_type_scat_dispersion_real
_atom_type_scat_dispersion_imag
_atom_type_scat_source
C C 0.0033 0.0016 'International Tables Vol C Tables 4.2.6.8 and 6.1.1.4'
H H 0.0000 0.0000 'International Tables Vol C Tables 4.2.6.8 and 6.1.1.4'
Cl Cl 0.1484 0.1585 'International Tables Vol C Tables 4.2.6.8 and 6.1.1.4'
N N 0.0061 0.0033 'International Tables Vol C Tables 4.2.6.8 and 6.1.1.4'
O O 0.0106 0.0060 'International Tables Vol C Tables 4.2.6.8 and 6.1.1.4'

loop_
_geom_angle_atom_site_label_1
_geom_angle_atom_site_label_2
_geom_angle_atom_site_label_3
_geom_angle
C3 C2 Cl1 109.33(17)
C3 C2 H2A 109.8
Cl1 C2 H2A 109.8
C3 C2 H2B 109.8
Cl1 C2 H2B 109.8
H2A C2 H2B 108.3
O4 C3 N5 123.0(2)
O4 C3 C2 120.8(2)
N5 C3 C2 116.2(2)
C3 N5 C6 121.9(2)
C3 N5 H5N 119(2)
C6 N5 H5N 117.6(19)
C7 C6 C11 122.1(2)
C7 C6 N5 118.7(2)
C11 C6 N5 119.2(2)
C6 C7 C8 117.7(2)
C6 C7 C12 121.3(2)
C8 C7 C12 120.9(3)
C9 C8 C7 120.9(3)
C9 C8 H8 119.5
C7 C8 H8 119.5
C10 C9 C8 120.4(3)
C10 C9 H9 119.8
C8 C9 H9 119.8
C9 C10 C11 121.1(3)
C9 C10 H10 119.5
C11 C10 H10 119.5
C10 C11 C6 117.7(2)
C10 C11 C13 120.4(2)
C6 C11 C13 121.9(2)
C7 C12 H12A 109.5
C7 C12 H12B 109.5
H12A C12 H12B 109.5
C7 C12 H12C 109.5
H12A C12 H12C 109.5
H12B C12 H12C 109.5
C11 C13 H13A 109.5
C11 C13 H13B 109.5
H13A C13 H13B 109.5
C11 C13 H13C 109.5
H13A C13 H13C 109.5
H13B C13 H13C 109.5

loop_
_geom_bond_atom_site_label_1
_geom_bond_atom_site_label_2
_geom_bond_distance
Cl1 C2 1.770(3)
C2 C3 1.509(3)
C2 H2A 0.9700
C2 H2B 0.9700
C3 O4 1.227(3)
C3 N5 1.339(3)
N5 C6 1.431(3)
N5 H5N 0.86(3)
C6 C7 1.386(3)
C6 C11 1.391(3)
C7 C8 1.394(4)
C7 C12 1.501(4)
C8 C9 1.367(4)
C8 H8 0.9300
C9 C10 1.366(4)
C9 H9 0.9300
C10 C11 1.389(4)
C10 H10 0.9300
C11 C13 1.505(4)
C12 H12A 0.9600
C12 H12B 0.9600
C12 H12C 0.9600
C13 H13A 0.9600
C13 H13B 0.9600
C13 H13C 0.9600

loop_
_geom_hbond_atom_site_label_D
_geom_hbond_atom_site_label_H
_geom_hbond_atom_site_label_A
_geom_hbond_site_symmetry_A
_geom_hbond_distance_DH
_geom_hbond_distance_HA
_geom_hbond_distance_DA
_geom_hbond_angle_DHA
N5 H5N O4 4_566 0.86(3) 2.04(3) 2.866(3) 161(3)

loop_
_geom_torsion_atom_site_label_1
_geom_torsion_atom_site_label_2
_geom_torsion_atom_site_label_3
_geom_torsion_atom_site_label_4
_geom_torsion
Cl1 C2 C3 O4 66.1(3)
Cl1 C2 C3 N5 -115.4(2)
O4 C3 N5 C6 -2.4(4)
C2 C3 N5 C6 179.1(2)
C3 N5 C6 C7 -103.9(3)
C3 N5 C6 C11 75.3(3)
C11 C6 C7 C8 0.0(4)
N5 C6 C7 C8 179.2(2)
C11 C6 C7 C12 179.7(3)
N5 C6 C7 C12 -1.1(4)
C6 C7 C8 C9 -0.9(4)
C12 C7 C8 C9 179.4(3)
C7 C8 C9 C10 1.0(5)
C8 C9 C10 C11 -0.3(5)
C9 C10 C11 C6 -0.5(4)
C9 C10 C11 C13 178.5(3)
C7 C6 C11 C10 0.7(4)
N5 C6 C11 C10 -178.5(2)
C7 C6 C11 C13 -178.4(3)
N5 C6 C11 C13 2.5(4)

loop_
_cod_related_entry_id
_cod_related_entry_database
_cod_related_entry_code
1 ChemSpider 63963
